data_1562341
loop_
_publ_author_name
'Barluzzi, Luciano'
'Hsueh, Fang-Che'
'Scopelliti, Rosario'
'Atkinson, Benjamin E.'
'Kaltsoyannis, Nikolas'
'Mazzanti, Marinella'

_publ_section_title
;
 Synthesis, Structure, and Reactivity of Uranium(VI) Nitrides
;
_journal_name_full 'Chemical Science'
_journal_paper_doi 10.1039/D1SC01796A
_journal_year 2021
_chemical_formula_moiety 'C72 H162 K N2 O24 Si6 U2'
_chemical_formula_sum 'C72 H162 K N2 O24 Si6 U2'
_chemical_formula_weight 2123.73
_space_group_crystal_system triclinic
_space_group_IT_number 2
_space_group_name_Hall '-P 1'
_space_group_name_H-M_alt 'P -1'
_atom_sites_solution_hydrogens geom
_atom_sites_solution_primary dual
_atom_sites_solution_secondary difmap
_audit_creation_date 2020-11-06
_audit_creation_method
;
Olex2 1.3
(compiled 2020.07.31 svn.rc2a77460 for OlexSys, GUI svn.r6145)
;
_audit_update_record
;
2021-03-22 deposited with the CCDC.	2021-04-30 downloaded from the CCDC.
;
_cell_angle_alpha 80.0596(15)
_cell_angle_beta 88.3887(15)
_cell_angle_gamma 71.6290(16)
_cell_formula_units_Z 2
_cell_length_a 13.4396(3)
_cell_length_b 17.7067(3)
_cell_length_c 25.0094(5)
_cell_measurement_reflns_used 25359
_cell_measurement_temperature 140.00(10)
_cell_measurement_theta_max 29.2780
_cell_measurement_theta_min 3.1740
_cell_volume 5561.2(2)
_computing_cell_refinement 'CrysAlisPro 1.171.40.84a (Rigaku OD, 2020)'
_computing_data_collection 'CrysAlisPro 1.171.40.84a (Rigaku OD, 2020)'
_computing_data_reduction 'CrysAlisPro 1.171.40.84a (Rigaku OD, 2020)'
_computing_molecular_graphics 'Olex2 1.3 (Dolomanov et al., 2009)'
_computing_publication_material 'Olex2 1.3 (Dolomanov et al., 2009)'
_computing_structure_refinement 'SHELXL 2018/3 (Sheldrick, 2015)'
_computing_structure_solution 'SHELXT (Sheldrick, 2015)'
_diffrn_ambient_environment N~2~
_diffrn_ambient_temperature 140.00(10)
_diffrn_detector 'CCD plate'
_diffrn_detector_area_resol_mean 5.2817
_diffrn_detector_type AtlasS2
_diffrn_measured_fraction_theta_full 0.998
_diffrn_measured_fraction_theta_max 0.844
_diffrn_measurement_details
;
List of Runs (angles in degrees, time in seconds):

  # Type    Start    End  Width  t~exp~   \w     \q     \k     \f   Frames
#--------------------------------------------------------------------------
  1  \w     -8.00  58.00   1.00   12.50    --   11.66-108.00  -0.00   66
  2  \w     15.00  86.00   1.00   12.50    --   11.66  38.00-180.00   71
  3  \w    -29.00  89.00   1.00   12.50    --   11.66  19.00 120.00  118
  4  \w     75.00 100.00   1.00   12.50    --   11.66 178.00-180.00   25
  5  \w    -17.00  15.00   1.00   12.50    --  -11.81 -77.00   0.00   32
  6  \w    -34.00  -7.00   1.00   12.50    --  -11.81 -77.00-120.00   27
  7  \w    -23.00  17.00   1.00   12.50    --  -11.81 -77.00 150.00   40
  8  \w    -36.00  -8.00   1.00   12.50    --  -11.81 -77.00-150.00   28
  9  \w    -27.00  -2.00   1.00   12.50    --  -11.81  77.00 150.00   25
;
_diffrn_measurement_device 'four-circle diffractometer'
_diffrn_measurement_device_type 'SuperNova, Dual, Cu at home/near, AtlasS2'
_diffrn_measurement_method '\w scans'
_diffrn_orient_matrix_type 'CrysAlisPro convention (1999,Acta A55,543-557)'
_diffrn_orient_matrix_UB_11 0.0424604000
_diffrn_orient_matrix_UB_12 -0.0202867000
_diffrn_orient_matrix_UB_13 0.0187904000
_diffrn_orient_matrix_UB_21 -0.0359366000
_diffrn_orient_matrix_UB_22 -0.0039472000
_diffrn_orient_matrix_UB_23 0.0207903000
_diffrn_orient_matrix_UB_31 0.0008480000
_diffrn_orient_matrix_UB_32 -0.0375395000
_diffrn_orient_matrix_UB_33 -0.0066644000
_diffrn_radiation_monochromator mirror
_diffrn_radiation_probe x-ray
_diffrn_radiation_type 'Mo K\a'
_diffrn_radiation_wavelength 0.71073
_diffrn_reflns_av_R_equivalents 0.0319
_diffrn_reflns_av_unetI/netI 0.0554
_diffrn_reflns_Laue_measured_fraction_full 0.998
_diffrn_reflns_Laue_measured_fraction_max 0.844
_diffrn_reflns_limit_h_max 17
_diffrn_reflns_limit_h_min -18
_diffrn_reflns_limit_k_max 24
_diffrn_reflns_limit_k_min -21
_diffrn_reflns_limit_l_max 34
_diffrn_reflns_limit_l_min -34
_diffrn_reflns_number 62738
_diffrn_reflns_point_group_measured_fraction_full 0.998
_diffrn_reflns_point_group_measured_fraction_max 0.844
_diffrn_reflns_theta_full 25.242
_diffrn_reflns_theta_max 29.679
_diffrn_reflns_theta_min 2.682
_diffrn_source 'micro-focus sealed X-ray tube'
_diffrn_source_type 'SuperNova (Mo) X-ray Source'
_exptl_absorpt_coefficient_mu 3.066
_exptl_absorpt_correction_T_max 0.843
_exptl_absorpt_correction_T_min 0.548
_exptl_absorpt_correction_type analytical
_exptl_absorpt_process_details
;
CrysAlisPro 1.171.40.84a (Rigaku Oxford Diffraction, 2020)
Analytical numeric absorption correction using a multifaceted crystal
model based on expressions derived by R.C. Clark & J.S. Reid
(Clark, R. C. & Reid, J. S. (1995). Acta Cryst. A51, 887-897).
Empirical absorption correction using spherical harmonics,
implemented in SCALE3 ABSPACK scaling algorithm
;
_exptl_crystal_colour 'clear dark brown'
_exptl_crystal_density_diffrn 1.268
_exptl_crystal_description prism
_exptl_crystal_F_000 2174
_exptl_crystal_size_max 0.497
_exptl_crystal_size_mid 0.289
_exptl_crystal_size_min 0.144
_refine_diff_density_max 4.644
_refine_diff_density_min -1.598
_refine_diff_density_rms 0.136
_refine_ls_extinction_method none
_refine_ls_goodness_of_fit_ref 1.036
_refine_ls_hydrogen_treatment constr
_refine_ls_matrix_type full
_refine_ls_number_parameters 1125
_refine_ls_number_reflns 26553
_refine_ls_number_restraints 896
_refine_ls_restrained_S_all 1.068
_refine_ls_R_factor_all 0.0689
_refine_ls_R_factor_gt 0.0461
_refine_ls_shift/su_max 0.002
_refine_ls_shift/su_mean 0.000
_refine_ls_structure_factor_coef Fsqd
_refine_ls_weighting_details 'w=1/[\s^2^(Fo^2^)+(0.0558P)^2^+10.3587P] where P=(Fo^2^+2Fc^2^)/3'
_refine_ls_weighting_scheme calc
_refine_ls_wR_factor_gt 0.1071
_refine_ls_wR_factor_ref 0.1173
_reflns_Friedel_coverage 0.000
_reflns_number_gt 19930
_reflns_number_total 26553
_reflns_threshold_expression 'I > 2\s(I)'
_cod_data_source_file d1sc01796a2.cif
_cod_data_source_block km23-3
_cod_original_cell_volume 5561.21(18)
_cod_database_code 1562341
_shelx_shelxl_version_number 2018/3
_chemical_oxdiff_formula 'C86 H178 N2 O24 Si6 K1 U1'
_shelx_space_group_comment
;
The symmetry employed for this shelxl refinement is uniquely defined
by the following loop, which should always be used as a source of
symmetry information in preference to the above space-group names.
They are only intended as comments.
;
_shelx_estimated_absorpt_t_max 0.667
_shelx_estimated_absorpt_t_min 0.311
_reflns_odcompleteness_completeness 99.85
_reflns_odcompleteness_iscentric 1
_reflns_odcompleteness_theta 26.32
_olex2_refinement_description
;
1. Fixed Uiso
 At 1.5 times of:
  All C(H,H,H) groups
2. Restrained distances
 O106-C106
 2.4 with sigma of 0.02
 O104-C109 \\sim O107-C109 \\sim O105-C101 \\sim O102-C101 \\sim O106-C105
\\sim O103-C105
 with sigma of 0.02
 Si6-O102 \\sim Si7-O105 \\sim Si6-O103 \\sim Si7-O106 \\sim Si6-O104 \\sim
Si7-O107
 with sigma of 0.02
 Si7-O101 \\sim Si6-O101
 with sigma of 0.02
 C113-C115 \\sim C113-C114 \\sim C113-C116 \\sim C102-C101 \\sim C103-C101
\\sim C104-C101
 with sigma of 0.02
 O102-C101 \\sim O105-C113 \\sim O103-C105 \\sim O106-C105 \\sim O107-C109
\\sim O104-C109
 with sigma of 0.02
 C26-C25 \\sim C29-C25 \\sim C30-C25 \\sim C27-C25 \\sim C31-C25 \\sim C28-C25
 with sigma of 0.02
 C116-C115 \\sim C115-C114 \\sim C114-C116
 with sigma of 0.02
 C103-C102 \\sim C102-C104 \\sim C103-C104
 with sigma of 0.02
 C27-C26 \\sim C26-C28 \\sim C28-C27
 with sigma of 0.02
 C31-C29 \\sim C29-C30 \\sim C30-C31
 with sigma of 0.02
 C106-C105 \\sim C107-C105 \\sim C108-C105
 with sigma of 0.02
3. Uiso/Uaniso restraints and constraints
C25 \\sim C26 \\sim C27 \\sim C28 \\sim C29 \\sim C30 \\sim C31: within 2A with
sigma of 0.01 and sigma for terminal atoms of 0.02 within 2A
Uanis(C43) \\sim Ueq, Uanis(C44) \\sim Ueq, Uanis(C47) \\sim Ueq, Uanis(C48)
\\sim Ueq, Uanis(C91) \\sim Ueq: with sigma of 0.005 and sigma for terminal
atoms of 0.01
Uanis(C84) \\sim Ueq, Uanis(C86) \\sim Ueq, Uanis(C92) \\sim Ueq, Uanis(C114)
\\sim Ueq: with sigma of 0.002 and sigma for terminal atoms of 0.004
4. Rigid body (RIGU) restrains
 C1, C2, C3, C4, C5, C6, C7, C8, C9, C10, C11, C12, C21, C22, C23, C24, C25,
 C26, C27, C28, C29, C30, C31, C32, C33, C34, C35, C41, C42, C43, C44, C45, C46,
  C47, C48, C49, C50, C51, C52, C61, C62, C63, C64, C65, C66, C67, C68, C69,
 C70, C71, C72, C81, C82, C83, C84, C85, C86, C87, C88, C89, C90, C91, C92,
 C101, C102, C103, C104, C105, C106, C107, C108, C109, C110, C111, C112, C113,
 C114, C115, C116, O1, O2, O3, O4, O21, O22, O23, O24, O41, O42, O43, O44, O61,
 O62, O63, O64, O81, O82, O83, O84, O101, O102, O103, O104, O105, O106, O107,
 Si6, Si7
 with sigma for 1-2 distances of 0.001 and sigma for 1-3 distances of 0.001
5. Others
 Sof(Si7)=Sof(O105)=Sof(O106)=Sof(O107)=Sof(C113)=Sof(C114)=Sof(H11M)=
 Sof(H11N)=Sof(H11O)=Sof(C115)=Sof(H11P)=Sof(H11Q)=Sof(H11R)=Sof(C116)=
 Sof(H11S)=Sof(H11T)=Sof(H11U)=1-FVAR(1)
 Sof(Si6)=Sof(O102)=Sof(O103)=Sof(O104)=Sof(C101)=Sof(C102)=Sof(H10D)=
 Sof(H10E)=Sof(H10F)=Sof(C103)=Sof(H10G)=Sof(H10H)=Sof(H10I)=Sof(C104)=
 Sof(H10J)=Sof(H10K)=Sof(H10L)=FVAR(1)
 Sof(C29)=Sof(H29A)=Sof(H29B)=Sof(H29C)=Sof(C30)=Sof(H30A)=Sof(H30B)=Sof(H30C)=
 Sof(C31)=Sof(H31A)=Sof(H31B)=Sof(H31C)=1-FVAR(2)
 Sof(C26)=Sof(H26A)=Sof(H26B)=Sof(H26C)=Sof(C27)=Sof(H27A)=Sof(H27B)=Sof(H27C)=
 Sof(C28)=Sof(H28A)=Sof(H28B)=Sof(H28C)=FVAR(2)
6.a Idealised Me refined as rotating group:
 C2(H2A,H2B,H2C), C3(H3A,H3B,H3C), C4(H4A,H4B,H4C), C6(H6A,H6B,H6C), C7(H7A,
 H7B,H7C), C8(H8A,H8B,H8C), C10(H10A,H10B,H10C), C11(H11A,H11B,H11C), C12(H12A,
 H12B,H12C), C22(H22A,H22B,H22C), C23(H23A,H23B,H23C), C24(H24A,H24B,H24C),
 C26(H26A,H26B,H26C), C27(H27A,H27B,H27C), C28(H28A,H28B,H28C), C29(H29A,H29B,
 H29C), C30(H30A,H30B,H30C), C31(H31A,H31B,H31C), C33(H33A,H33B,H33C), C34(H34A,
 H34B,H34C), C35(H35A,H35B,H35C), C42(H42A,H42B,H42C), C43(H43A,H43B,H43C),
 C44(H44A,H44B,H44C), C46(H46A,H46B,H46C), C47(H47A,H47B,H47C), C48(H48A,H48B,
 H48C), C50(H50A,H50B,H50C), C51(H51A,H51B,H51C), C52(H52A,H52B,H52C), C62(H62A,
 H62B,H62C), C63(H63A,H63B,H63C), C64(H64A,H64B,H64C), C66(H66A,H66B,H66C),
 C67(H67A,H67B,H67C), C68(H68A,H68B,H68C), C70(H70A,H70B,H70C), C71(H71A,H71B,
 H71C), C72(H72A,H72B,H72C), C82(H82A,H82B,H82C), C83(H83A,H83B,H83C), C84(H84A,
 H84B,H84C), C86(H86A,H86B,H86C), C87(H87A,H87B,H87C), C88(H88A,H88B,H88C),
 C90(H90A,H90B,H90C), C91(H91A,H91B,H91C), C92(H92A,H92B,H92C), C102(H10D,H10E,
 H10F), C103(H10G,H10H,H10I), C104(H10J,H10K,H10L), C106(H10M,H10N,H10O),
 C107(H10P,H10Q,H10R), C108(H10S,H10T,H10U), C110(H11D,H11E,H11F), C111(H11G,
 H11H,H11I), C112(H11J,H11K,H11L), C114(H11M,H11N,H11O), C115(H11P,H11Q,H11R),
 C116(H11S,H11T,H11U)
;
_smtbx_masks_void_probe_radius 1.2
_smtbx_masks_void_truncation_radius 1.2
_olex2_submission_special_instructions 'No special instructions were received'
_oxdiff_exptl_absorpt_empirical_details
;
Empirical correction (ABSPACK) includes:
- Absorption correction using spherical harmonics
- Frame scaling
- Detector area scaling
- B-factor correction
;
_oxdiff_exptl_absorpt_empirical_full_max 1.460
_oxdiff_exptl_absorpt_empirical_full_min 0.564

loop_
_space_group_symop_operation_xyz
'x, y, z'
'-x, -y, -z'

loop_
_atom_site_label
_atom_site_type_symbol
_atom_site_fract_x
_atom_site_fract_y
_atom_site_fract_z
_atom_site_U_iso_or_equiv
_atom_site_adp_type
_atom_site_occupancy
_atom_site_site_symmetry_order
_atom_site_calc_flag
_atom_site_refinement_flags_posn
_atom_site_refinement_flags_adp
_atom_site_refinement_flags_occupancy
_atom_site_disorder_assembly
_atom_site_disorder_group
U1 U 0.21552(2) 0.58048(2) 0.76729(2) 0.01852(5) Uani 1 1 d . . . . .
U2 U 0.30429(2) 0.39224(2) 0.74416(2) 0.02380(5) Uani 1 1 d . . . . .
K1 K 0.21085(10) 0.78993(7) 0.73254(5) 0.0324(3) Uani 1 1 d . . . . .
Si1 Si 0.31860(11) 0.66970(8) 0.63989(5) 0.0230(3) Uani 1 1 d . . . . .
Si2 Si -0.03648(11) 0.75486(8) 0.75461(6) 0.0260(3) Uani 1 1 d . . . . .
Si3 Si 0.33185(12) 0.68256(8) 0.85737(5) 0.0267(3) Uani 1 1 d . . . . .
Si4 Si 0.21916(12) 0.29606(8) 0.87350(5) 0.0256(3) Uani 1 1 d . . . . .
Si5 Si 0.56693(11) 0.24089(9) 0.74361(6) 0.0295(3) Uani 1 1 d . . . . .
Si6 Si 0.2033(7) 0.3109(6) 0.6378(4) 0.0398(14) Uani 0.465(6) 1 d D . P A 1
Si7 Si 0.1895(6) 0.3195(5) 0.6394(3) 0.0414(13) Uani 0.535(6) 1 d D . P A 2
O1 O 0.2680(3) 0.64495(19) 0.69672(12) 0.0239(7) Uani 1 1 d . . . . .
O2 O 0.4404(3) 0.6171(2) 0.63515(14) 0.0301(7) Uani 1 1 d . . . . .
O3 O 0.2576(3) 0.6627(2) 0.58733(14) 0.0346(8) Uani 1 1 d . . . . .
O4 O 0.3171(3) 0.7624(2) 0.64112(13) 0.0282(7) Uani 1 1 d . . . . .
O21 O 0.0703(3) 0.68070(19) 0.76511(13) 0.0250(7) Uani 1 1 d . . . . .
O22 O -0.1096(3) 0.7496(2) 0.70609(14) 0.0363(8) Uani 1 1 d . . . . .
O23 O 0.0021(3) 0.8344(2) 0.73386(17) 0.0425(9) Uani 1 1 d . . . . .
O24 O -0.1092(3) 0.7645(2) 0.80703(15) 0.0397(9) Uani 1 1 d . . . . .
O41 O 0.2773(3) 0.64374(19) 0.81772(13) 0.0251(7) Uani 1 1 d . . . . .
O42 O 0.3124(3) 0.7760(2) 0.82483(15) 0.0397(9) Uani 1 1 d . . . . .
O43 O 0.2755(3) 0.6906(2) 0.91499(14) 0.0373(9) Uani 1 1 d . . . . .
O44 O 0.4552(3) 0.6359(2) 0.86977(15) 0.0397(9) Uani 1 1 d . . . . .
O61 O 0.2454(3) 0.33494(19) 0.81396(13) 0.0280(8) Uani 1 1 d . . . . .
O62 O 0.1436(3) 0.3647(2) 0.90534(14) 0.0348(8) Uani 1 1 d . . . . .
O63 O 0.3224(3) 0.2496(2) 0.91360(15) 0.0378(8) Uani 1 1 d . . . . .
O64 O 0.1676(3) 0.2276(2) 0.86600(14) 0.0348(8) Uani 1 1 d . . . . .
O81 O 0.4532(3) 0.3040(2) 0.74755(18) 0.0489(11) Uani 1 1 d . . . . .
O82 O 0.6412(5) 0.2507(4) 0.7892(2) 0.0897(18) Uani 1 1 d . . . . .
O83 O 0.5685(4) 0.1481(2) 0.75225(17) 0.0473(10) Uani 1 1 d . . . . .
O84 O 0.6107(4) 0.2626(3) 0.68439(17) 0.0648(14) Uani 1 1 d . . . . .
O101 O 0.2507(3) 0.3401(2) 0.68599(15) 0.0408(9) Uani 1 1 d D . . . .
O102 O 0.2651(10) 0.2157(5) 0.6362(4) 0.069(3) Uani 0.465(6) 1 d D . P A 1
O103 O 0.0784(7) 0.3282(6) 0.6382(4) 0.0519(19) Uani 0.465(6) 1 d D . P A 1
O104 O 0.2428(10) 0.3568(7) 0.5836(3) 0.051(2) Uani 0.465(6) 1 d D . P A 1
O105 O 0.1562(8) 0.2407(5) 0.6547(4) 0.066(2) Uani 0.535(6) 1 d D . P A 2
O106 O 0.0814(6) 0.3923(6) 0.6212(3) 0.0596(18) Uani 0.535(6) 1 d D . P A 2
O107 O 0.2617(9) 0.3140(8) 0.5867(3) 0.069(2) Uani 0.535(6) 1 d D . P A 2
N1 N 0.1803(3) 0.5006(2) 0.72861(16) 0.0281(9) Uani 1 1 d . . . . .
N2 N 0.3392(3) 0.4740(2) 0.78280(16) 0.0271(9) Uani 1 1 d . . . . .
C1 C 0.4876(5) 0.5371(3) 0.6223(2) 0.0357(10) Uani 1 1 d . . . . .
C2 C 0.6021(5) 0.5139(4) 0.6406(3) 0.0626(17) Uani 1 1 d . . . . .
H2A H 0.606817 0.506512 0.680347 0.094 Uiso 1 1 calc R U . . .
H2B H 0.631096 0.556809 0.624782 0.094 Uiso 1 1 calc R U . . .
H2C H 0.642132 0.463348 0.628620 0.094 Uiso 1 1 calc R U . . .
C3 C 0.4332(5) 0.4794(3) 0.6516(3) 0.0492(15) Uani 1 1 d . . . . .
H3A H 0.470537 0.424448 0.645504 0.074 Uiso 1 1 calc R U . . .
H3B H 0.360758 0.495576 0.637759 0.074 Uiso 1 1 calc R U . . .
H3C H 0.433336 0.480749 0.690646 0.074 Uiso 1 1 calc R U . . .
C4 C 0.4816(6) 0.5412(4) 0.5615(2) 0.0523(15) Uani 1 1 d . . . . .
H4A H 0.515055 0.580113 0.543233 0.078 Uiso 1 1 calc R U . . .
H4B H 0.407942 0.558347 0.549277 0.078 Uiso 1 1 calc R U . . .
H4C H 0.517904 0.487732 0.552493 0.078 Uiso 1 1 calc R U . . .
C5 C 0.1474(5) 0.6837(4) 0.5721(2) 0.0397(11) Uani 1 1 d . . . . .
C6 C 0.1443(6) 0.7002(5) 0.5101(2) 0.0565(17) Uani 1 1 d . . . . .
H6A H 0.190778 0.652839 0.496679 0.085 Uiso 1 1 calc R U . . .
H6B H 0.167672 0.747096 0.497088 0.085 Uiso 1 1 calc R U . . .
H6C H 0.072417 0.711134 0.496707 0.085 Uiso 1 1 calc R U . . .
C7 C 0.1115(6) 0.6124(4) 0.5938(3) 0.0586(16) Uani 1 1 d . . . . .
H7A H 0.039483 0.622889 0.580702 0.088 Uiso 1 1 calc R U . . .
H7B H 0.113723 0.603504 0.633537 0.088 Uiso 1 1 calc R U . . .
H7C H 0.157733 0.564229 0.581159 0.088 Uiso 1 1 calc R U . . .
C8 C 0.0838(5) 0.7580(4) 0.5941(2) 0.0504(14) Uani 1 1 d . . . . .
H8A H 0.111199 0.802758 0.580613 0.076 Uiso 1 1 calc R U . . .
H8B H 0.088619 0.746716 0.633861 0.076 Uiso 1 1 calc R U . . .
H8C H 0.010324 0.772901 0.582080 0.076 Uiso 1 1 calc R U . . .
C9 C 0.3707(5) 0.8122(3) 0.6074(2) 0.0355(10) Uani 1 1 d . . . . .
C10 C 0.4801(5) 0.7909(4) 0.6301(3) 0.0536(15) Uani 1 1 d . . . . .
H10A H 0.477321 0.799707 0.667798 0.080 Uiso 1 1 calc R U . . .
H10B H 0.516637 0.825156 0.608440 0.080 Uiso 1 1 calc R U . . .
H10C H 0.517846 0.734072 0.628799 0.080 Uiso 1 1 calc R U . . .
C11 C 0.3073(6) 0.8988(3) 0.6119(3) 0.0534(16) Uani 1 1 d . . . . .
H11A H 0.236092 0.911015 0.597202 0.080 Uiso 1 1 calc R U . . .
H11B H 0.340968 0.935934 0.591271 0.080 Uiso 1 1 calc R U . . .
H11C H 0.304164 0.905148 0.650136 0.080 Uiso 1 1 calc R U . . .
C12 C 0.3701(5) 0.8006(4) 0.5480(2) 0.0472(14) Uani 1 1 d . . . . .
H12A H 0.410769 0.744830 0.545264 0.071 Uiso 1 1 calc R U . . .
H12B H 0.401459 0.837786 0.525576 0.071 Uiso 1 1 calc R U . . .
H12C H 0.297711 0.811834 0.535363 0.071 Uiso 1 1 calc R U . . .
C21 C -0.1877(5) 0.7097(4) 0.7048(2) 0.0455(12) Uani 1 1 d . . . . .
C22 C -0.1480(5) 0.6257(4) 0.7389(3) 0.0518(14) Uani 1 1 d . . . . .
H22A H -0.077373 0.597656 0.727816 0.078 Uiso 1 1 calc R U . . .
H22B H -0.195233 0.595139 0.733545 0.078 Uiso 1 1 calc R U . . .
H22C H -0.145833 0.630173 0.777352 0.078 Uiso 1 1 calc R U . . .
C23 C -0.2011(6) 0.7048(5) 0.6452(3) 0.0641(18) Uani 1 1 d . . . . .
H23A H -0.218074 0.759037 0.623295 0.096 Uiso 1 1 calc R U . . .
H23B H -0.258074 0.682527 0.641211 0.096 Uiso 1 1 calc R U . . .
H23C H -0.135760 0.669783 0.632748 0.096 Uiso 1 1 calc R U . . .
C24 C -0.2897(5) 0.7612(5) 0.7264(3) 0.0584(16) Uani 1 1 d . . . . .
H24A H -0.278398 0.765167 0.764245 0.088 Uiso 1 1 calc R U . . .
H24B H -0.344528 0.735981 0.724509 0.088 Uiso 1 1 calc R U . . .
H24C H -0.311632 0.815388 0.704356 0.088 Uiso 1 1 calc R U . . .
C25 C -0.0559(5) 0.9180(4) 0.7108(3) 0.0597(15) Uani 1 1 d D U . . .
C26 C -0.0915(15) 0.9640(9) 0.7535(6) 0.091(4) Uani 0.492(9) 1 d D U P B 1
H26A H -0.143945 0.944431 0.774446 0.137 Uiso 0.492(9) 1 calc R U P B 1
H26B H -0.122980 1.021138 0.737800 0.137 Uiso 0.492(9) 1 calc R U P B 1
H26C H -0.031945 0.957660 0.777473 0.137 Uiso 0.492(9) 1 calc R U P B 1
C27 C 0.0200(12) 0.9504(9) 0.6760(7) 0.083(4) Uani 0.492(9) 1 d D U P B 1
H27A H 0.069220 0.961513 0.699264 0.124 Uiso 0.492(9) 1 calc R U P B 1
H27B H -0.018819 1.000363 0.651894 0.124 Uiso 0.492(9) 1 calc R U P B 1
H27C H 0.058848 0.910260 0.654104 0.124 Uiso 0.492(9) 1 calc R U P B 1
C28 C -0.1437(12) 0.9242(9) 0.6725(7) 0.084(3) Uani 0.492(9) 1 d D U P B 1
H28A H -0.116677 0.888530 0.645890 0.126 Uiso 0.492(9) 1 calc R U P B 1
H28B H -0.172593 0.980077 0.653583 0.126 Uiso 0.492(9) 1 calc R U P B 1
H28C H -0.198877 0.907973 0.693114 0.126 Uiso 0.492(9) 1 calc R U P B 1
C29 C -0.1656(10) 0.9385(8) 0.7324(7) 0.084(4) Uani 0.508(9) 1 d D U P B 2
H29A H -0.207570 0.914708 0.713248 0.126 Uiso 0.508(9) 1 calc R U P B 2
H29B H -0.197846 0.997327 0.726624 0.126 Uiso 0.508(9) 1 calc R U P B 2
H29C H -0.162399 0.916794 0.771315 0.126 Uiso 0.508(9) 1 calc R U P B 2
C30 C -0.0005(13) 0.9689(8) 0.7315(8) 0.091(4) Uani 0.508(9) 1 d D U P B 2
H30A H 0.073375 0.951619 0.721574 0.136 Uiso 0.508(9) 1 calc R U P B 2
H30B H -0.005028 0.962731 0.771065 0.136 Uiso 0.508(9) 1 calc R U P B 2
H30C H -0.033421 1.025731 0.715275 0.136 Uiso 0.508(9) 1 calc R U P B 2
C31 C -0.0562(14) 0.9251(9) 0.6527(5) 0.086(4) Uani 0.508(9) 1 d D U P B 2
H31A H 0.013183 0.894713 0.641396 0.129 Uiso 0.508(9) 1 calc R U P B 2
H31B H -0.072858 0.982153 0.636079 0.129 Uiso 0.508(9) 1 calc R U P B 2
H31C H -0.108984 0.903366 0.641054 0.129 Uiso 0.508(9) 1 calc R U P B 2
C32 C -0.0961(5) 0.7689(3) 0.8635(2) 0.0380(11) Uani 1 1 d . . . . .
C33 C -0.0884(6) 0.6886(4) 0.8974(3) 0.0560(17) Uani 1 1 d . . . . .
H33A H -0.022832 0.648412 0.889906 0.084 Uiso 1 1 calc R U . . .
H33B H -0.147996 0.671921 0.888438 0.084 Uiso 1 1 calc R U . . .
H33C H -0.089451 0.693038 0.935931 0.084 Uiso 1 1 calc R U . . .
C34 C 0.0018(6) 0.7917(5) 0.8716(3) 0.0626(17) Uani 1 1 d . . . . .
H34A H 0.006324 0.799607 0.909125 0.094 Uiso 1 1 calc R U . . .
H34B H -0.001723 0.841781 0.846724 0.094 Uiso 1 1 calc R U . . .
H34C H 0.063915 0.748252 0.864001 0.094 Uiso 1 1 calc R U . . .
C35 C -0.1953(6) 0.8321(4) 0.8772(3) 0.0612(18) Uani 1 1 d . . . . .
H35A H -0.255443 0.812605 0.874990 0.092 Uiso 1 1 calc R U . . .
H35B H -0.206218 0.882479 0.851256 0.092 Uiso 1 1 calc R U . . .
H35C H -0.188152 0.841929 0.914024 0.092 Uiso 1 1 calc R U . . .
C41 C 0.3294(7) 0.8448(4) 0.8416(3) 0.0591(15) Uani 1 1 d . . . . .
C42 C 0.3391(9) 0.8999(5) 0.7932(4) 0.096(3) Uani 1 1 d . . . . .
H42A H 0.275611 0.915197 0.770188 0.144 Uiso 1 1 calc R U . . .
H42B H 0.400128 0.873398 0.773179 0.144 Uiso 1 1 calc R U . . .
H42C H 0.347976 0.948339 0.803555 0.144 Uiso 1 1 calc R U . . .
C43 C 0.2288(9) 0.8833(6) 0.8716(5) 0.113(3) Uani 1 1 d . U . . .
H43A H 0.175565 0.920502 0.845189 0.169 Uiso 1 1 calc R U . . .
H43B H 0.245058 0.913010 0.897939 0.169 Uiso 1 1 calc R U . . .
H43C H 0.202008 0.840736 0.890546 0.169 Uiso 1 1 calc R U . . .
C44 C 0.4193(9) 0.8226(6) 0.8805(4) 0.104(3) Uani 1 1 d . U . . .
H44A H 0.408207 0.785899 0.912481 0.156 Uiso 1 1 calc R U . . .
H44B H 0.425237 0.871491 0.891567 0.156 Uiso 1 1 calc R U . . .
H44C H 0.483948 0.795749 0.863058 0.156 Uiso 1 1 calc R U . . .
C45 C 0.2854(5) 0.6342(4) 0.9653(2) 0.0449(12) Uani 1 1 d . . . . .
C46 C 0.1948(7) 0.6727(6) 0.9983(3) 0.089(2) Uani 1 1 d . . . . .
H46A H 0.195971 0.726593 1.002045 0.133 Uiso 1 1 calc R U . . .
H46B H 0.200097 0.639320 1.034341 0.133 Uiso 1 1 calc R U . . .
H46C H 0.128928 0.677373 0.980086 0.133 Uiso 1 1 calc R U . . .
C47 C 0.3834(8) 0.6314(7) 0.9940(3) 0.096(3) Uani 1 1 d . U . . .
H47A H 0.443449 0.589962 0.982414 0.144 Uiso 1 1 calc R U . . .
H47B H 0.376108 0.618268 1.033326 0.144 Uiso 1 1 calc R U . . .
H47C H 0.394745 0.684135 0.985061 0.144 Uiso 1 1 calc R U . . .
C48 C 0.2816(9) 0.5572(5) 0.9553(4) 0.099(3) Uani 1 1 d . U . . .
H48A H 0.217388 0.565193 0.934477 0.148 Uiso 1 1 calc R U . . .
H48B H 0.282174 0.521580 0.990069 0.148 Uiso 1 1 calc R U . . .
H48C H 0.342817 0.532487 0.934722 0.148 Uiso 1 1 calc R U . . .
C49 C 0.5416(5) 0.5957(4) 0.8390(2) 0.0450(12) Uani 1 1 d . . . . .
C50 C 0.6372(6) 0.6117(6) 0.8599(3) 0.072(2) Uani 1 1 d . . . . .
H50A H 0.627657 0.669720 0.851906 0.107 Uiso 1 1 calc R U . . .
H50B H 0.699984 0.582505 0.842096 0.107 Uiso 1 1 calc R U . . .
H50C H 0.645573 0.592994 0.899270 0.107 Uiso 1 1 calc R U . . .
C51 C 0.5212(5) 0.6287(5) 0.7786(3) 0.0606(17) Uani 1 1 d . . . . .
H51A H 0.459751 0.617189 0.766333 0.091 Uiso 1 1 calc R U . . .
H51B H 0.582535 0.602851 0.758469 0.091 Uiso 1 1 calc R U . . .
H51C H 0.508304 0.687194 0.772159 0.091 Uiso 1 1 calc R U . . .
C52 C 0.5536(6) 0.5068(4) 0.8487(4) 0.073(2) Uani 1 1 d . . . . .
H52A H 0.562195 0.485723 0.887755 0.110 Uiso 1 1 calc R U . . .
H52B H 0.615439 0.478079 0.830055 0.110 Uiso 1 1 calc R U . . .
H52C H 0.490998 0.498891 0.834600 0.110 Uiso 1 1 calc R U . . .
C61 C 0.0508(5) 0.4313(3) 0.8884(2) 0.0368(10) Uani 1 1 d . . . . .
C62 C 0.0831(5) 0.4988(3) 0.8534(3) 0.0513(16) Uani 1 1 d . . . . .
H62A H 0.111237 0.481655 0.819323 0.077 Uiso 1 1 calc R U . . .
H62B H 0.137031 0.510758 0.872939 0.077 Uiso 1 1 calc R U . . .
H62C H 0.021886 0.547378 0.845457 0.077 Uiso 1 1 calc R U . . .
C63 C -0.0242(6) 0.4061(4) 0.8571(3) 0.0612(17) Uani 1 1 d . . . . .
H63A H -0.087727 0.452144 0.846893 0.092 Uiso 1 1 calc R U . . .
H63B H -0.042824 0.361853 0.879731 0.092 Uiso 1 1 calc R U . . .
H63C H 0.009332 0.387971 0.824211 0.092 Uiso 1 1 calc R U . . .
C64 C 0.0031(6) 0.4576(4) 0.9398(2) 0.0497(15) Uani 1 1 d . . . . .
H64A H 0.052591 0.474787 0.958965 0.075 Uiso 1 1 calc R U . . .
H64B H -0.012595 0.412472 0.963003 0.075 Uiso 1 1 calc R U . . .
H64C H -0.061794 0.502838 0.930917 0.075 Uiso 1 1 calc R U . . .
C65 C 0.3887(5) 0.2779(4) 0.9435(3) 0.0478(12) Uani 1 1 d . . . . .
C66 C 0.4158(6) 0.3473(4) 0.9082(3) 0.0657(19) Uani 1 1 d . . . . .
H66A H 0.352025 0.393590 0.899446 0.099 Uiso 1 1 calc R U . . .
H66B H 0.446597 0.330220 0.874521 0.099 Uiso 1 1 calc R U . . .
H66C H 0.466368 0.362827 0.927792 0.099 Uiso 1 1 calc R U . . .
C67 C 0.3347(7) 0.3047(5) 0.9940(3) 0.075(2) Uani 1 1 d . . . . .
H67A H 0.382307 0.320480 1.015424 0.112 Uiso 1 1 calc R U . . .
H67B H 0.315210 0.260111 1.015650 0.112 Uiso 1 1 calc R U . . .
H67C H 0.271409 0.350902 0.983508 0.112 Uiso 1 1 calc R U . . .
C68 C 0.4864(6) 0.2067(5) 0.9594(4) 0.080(2) Uani 1 1 d . . . . .
H68A H 0.525118 0.193087 0.926714 0.120 Uiso 1 1 calc R U . . .
H68B H 0.466676 0.160205 0.977762 0.120 Uiso 1 1 calc R U . . .
H68C H 0.530868 0.220684 0.983895 0.120 Uiso 1 1 calc R U . . .
C69 C 0.1448(5) 0.1652(3) 0.9051(2) 0.0401(11) Uani 1 1 d . . . . .
C70 C 0.1102(7) 0.1954(4) 0.9587(3) 0.0613(18) Uani 1 1 d . . . . .
H70A H 0.092327 0.153143 0.984113 0.092 Uiso 1 1 calc R U . . .
H70B H 0.048632 0.243865 0.951843 0.092 Uiso 1 1 calc R U . . .
H70C H 0.167463 0.208362 0.974468 0.092 Uiso 1 1 calc R U . . .
C71 C 0.2417(6) 0.0925(4) 0.9145(3) 0.0599(17) Uani 1 1 d . . . . .
H71A H 0.298242 0.106877 0.929849 0.090 Uiso 1 1 calc R U . . .
H71B H 0.263489 0.074204 0.879972 0.090 Uiso 1 1 calc R U . . .
H71C H 0.226550 0.049014 0.939935 0.090 Uiso 1 1 calc R U . . .
C72 C 0.0587(7) 0.1467(5) 0.8787(3) 0.075(2) Uani 1 1 d . . . . .
H72A H 0.040265 0.103374 0.902596 0.113 Uiso 1 1 calc R U . . .
H72B H 0.082292 0.129538 0.844060 0.113 Uiso 1 1 calc R U . . .
H72C H -0.002953 0.195224 0.872272 0.113 Uiso 1 1 calc R U . . .
C81 C 0.7254(6) 0.2762(5) 0.7965(3) 0.0570(14) Uani 1 1 d . . . . .
C82 C 0.7269(8) 0.2811(6) 0.8564(3) 0.081(2) Uani 1 1 d . . . . .
H82A H 0.786669 0.297808 0.864909 0.122 Uiso 1 1 calc R U . . .
H82B H 0.733245 0.227922 0.878025 0.122 Uiso 1 1 calc R U . . .
H82C H 0.661599 0.320558 0.865098 0.122 Uiso 1 1 calc R U . . .
C83 C 0.7040(8) 0.3595(5) 0.7589(4) 0.092(3) Uani 1 1 d . . . . .
H83A H 0.630506 0.391928 0.761511 0.138 Uiso 1 1 calc R U . . .
H83B H 0.717993 0.351463 0.721252 0.138 Uiso 1 1 calc R U . . .
H83C H 0.749802 0.387738 0.770099 0.138 Uiso 1 1 calc R U . . .
C84 C 0.8234(8) 0.2181(7) 0.7810(4) 0.112(3) Uani 1 1 d . U . . .
H84A H 0.884013 0.227681 0.796062 0.168 Uiso 1 1 calc R U . . .
H84B H 0.827044 0.225473 0.741281 0.168 Uiso 1 1 calc R U . . .
H84C H 0.823985 0.162866 0.795244 0.168 Uiso 1 1 calc R U . . .
C85 C 0.5593(7) 0.0892(4) 0.7985(3) 0.0650(15) Uani 1 1 d . . . . .
C86 C 0.4561(8) 0.1264(6) 0.8248(4) 0.110(3) Uani 1 1 d . U . . .
H86A H 0.438041 0.084311 0.850177 0.165 Uiso 1 1 calc R U . . .
H86B H 0.400657 0.151161 0.796658 0.165 Uiso 1 1 calc R U . . .
H86C H 0.463203 0.167819 0.844519 0.165 Uiso 1 1 calc R U . . .
C87 C 0.6518(8) 0.0690(5) 0.8367(3) 0.084(2) Uani 1 1 d . . . . .
H87A H 0.651443 0.117424 0.850735 0.127 Uiso 1 1 calc R U . . .
H87B H 0.716747 0.049411 0.817279 0.127 Uiso 1 1 calc R U . . .
H87C H 0.647691 0.026911 0.866958 0.127 Uiso 1 1 calc R U . . .
C88 C 0.5582(8) 0.0172(5) 0.7758(4) 0.091(3) Uani 1 1 d . . . . .
H88A H 0.533146 -0.018804 0.803152 0.136 Uiso 1 1 calc R U . . .
H88B H 0.629312 -0.011463 0.765684 0.136 Uiso 1 1 calc R U . . .
H88C H 0.511376 0.034539 0.743592 0.136 Uiso 1 1 calc R U . . .
C89 C 0.6289(5) 0.2298(4) 0.6363(2) 0.0448(12) Uani 1 1 d . . . . .
C90 C 0.6422(7) 0.2934(4) 0.5916(3) 0.0671(19) Uani 1 1 d . . . . .
H90A H 0.659236 0.270766 0.558090 0.101 Uiso 1 1 calc R U . . .
H90B H 0.699260 0.312243 0.601444 0.101 Uiso 1 1 calc R U . . .
H90C H 0.576962 0.338847 0.585796 0.101 Uiso 1 1 calc R U . . .
C91 C 0.5298(8) 0.2110(7) 0.6242(4) 0.110(3) Uani 1 1 d . U . . .
H91A H 0.494939 0.199909 0.658269 0.165 Uiso 1 1 calc R U . . .
H91B H 0.548166 0.163537 0.606314 0.165 Uiso 1 1 calc R U . . .
H91C H 0.482399 0.257392 0.600320 0.165 Uiso 1 1 calc R U . . .
C92 C 0.7201(8) 0.1594(5) 0.6427(4) 0.098(2) Uani 1 1 d . U . . .
H92A H 0.730517 0.136794 0.609085 0.146 Uiso 1 1 calc R U . . .
H92B H 0.710309 0.119062 0.672707 0.146 Uiso 1 1 calc R U . . .
H92C H 0.781684 0.174387 0.650596 0.146 Uiso 1 1 calc R U . . .
C101 C 0.2432(15) 0.1485(9) 0.6728(7) 0.096(5) Uani 0.465(6) 1 d D . P A 1
C102 C 0.2502(18) 0.1621(11) 0.7309(7) 0.098(6) Uani 0.465(6) 1 d D . P A 1
H10D H 0.289352 0.111036 0.753797 0.148 Uiso 0.465(6) 1 calc R U P A 1
H10E H 0.179342 0.181818 0.744652 0.148 Uiso 0.465(6) 1 calc R U P A 1
H10F H 0.286306 0.202107 0.731583 0.148 Uiso 0.465(6) 1 calc R U P A 1
C103 C 0.3419(16) 0.0793(10) 0.6656(9) 0.104(6) Uani 0.465(6) 1 d D . P A 1
H10G H 0.403576 0.090647 0.677660 0.156 Uiso 0.465(6) 1 calc R U P A 1
H10H H 0.348101 0.073867 0.627164 0.156 Uiso 0.465(6) 1 calc R U P A 1
H10I H 0.337273 0.028845 0.687236 0.156 Uiso 0.465(6) 1 calc R U P A 1
C104 C 0.1543(18) 0.1136(18) 0.6717(11) 0.145(8) Uani 0.465(6) 1 d D . P A 1
H10J H 0.135127 0.097160 0.708936 0.218 Uiso 0.465(6) 1 calc R U P A 1
H10K H 0.176610 0.066506 0.653393 0.218 Uiso 0.465(6) 1 calc R U P A 1
H10L H 0.093627 0.154516 0.651959 0.218 Uiso 0.465(6) 1 calc R U P A 1
C105 C -0.0139(6) 0.3990(4) 0.6499(3) 0.0621(14) Uani 1 1 d D . . . .
C106 C -0.0562(9) 0.4926(5) 0.6296(5) 0.119(3) Uani 1 1 d D . . . .
H10M H -0.117136 0.516410 0.650678 0.179 Uiso 1 1 calc R U . . .
H10N H -0.076785 0.503469 0.591097 0.179 Uiso 1 1 calc R U . . .
H10O H -0.001048 0.516344 0.634516 0.179 Uiso 1 1 calc R U . . .
C107 C -0.0087(6) 0.3849(6) 0.7114(3) 0.071(2) Uani 1 1 d D . . . .
H10P H 0.037242 0.412345 0.723549 0.106 Uiso 1 1 calc R U . . .
H10Q H 0.019155 0.326849 0.725315 0.106 Uiso 1 1 calc R U . . .
H10R H -0.079266 0.406514 0.725092 0.106 Uiso 1 1 calc R U . . .
C108 C -0.0932(6) 0.3647(6) 0.6294(3) 0.078(2) Uani 1 1 d D . . . .
H10S H -0.162259 0.389348 0.643741 0.116 Uiso 1 1 calc R U . . .
H10T H -0.071186 0.306089 0.641564 0.116 Uiso 1 1 calc R U . . .
H10U H -0.097344 0.376611 0.589590 0.116 Uiso 1 1 calc R U . . .
C109 C 0.2386(6) 0.3431(5) 0.5287(2) 0.0590(15) Uani 1 1 d D . . . .
C110 C 0.2154(9) 0.4341(6) 0.5041(4) 0.106(3) Uani 1 1 d . . . . .
H11D H 0.173403 0.467306 0.529341 0.159 Uiso 1 1 calc R U . . .
H11E H 0.176432 0.446226 0.469494 0.159 Uiso 1 1 calc R U . . .
H11F H 0.281603 0.446032 0.498058 0.159 Uiso 1 1 calc R U . . .
C111 C 0.1503(8) 0.3183(7) 0.5138(3) 0.099(3) Uani 1 1 d . . . . .
H11G H 0.164672 0.260466 0.527271 0.149 Uiso 1 1 calc R U . . .
H11H H 0.140975 0.329080 0.474222 0.149 Uiso 1 1 calc R U . . .
H11I H 0.086320 0.348932 0.530043 0.149 Uiso 1 1 calc R U . . .
C112 C 0.3415(6) 0.2986(5) 0.5066(3) 0.0686(19) Uani 1 1 d . . . . .
H11J H 0.396169 0.319822 0.516722 0.103 Uiso 1 1 calc R U . . .
H11K H 0.335303 0.306147 0.466985 0.103 Uiso 1 1 calc R U . . .
H11L H 0.360248 0.240927 0.521807 0.103 Uiso 1 1 calc R U . . .
C113 C 0.2010(12) 0.1589(8) 0.6795(6) 0.082(3) Uani 0.535(6) 1 d D . P A 2
C114 C 0.3161(13) 0.1332(13) 0.6686(8) 0.105(4) Uani 0.535(6) 1 d D U P A 2
H11M H 0.326432 0.129620 0.630091 0.158 Uiso 0.535(6) 1 calc R U P A 2
H11N H 0.350542 0.080267 0.690743 0.158 Uiso 0.535(6) 1 calc R U P A 2
H11O H 0.346640 0.172902 0.677967 0.158 Uiso 0.535(6) 1 calc R U P A 2
C115 C 0.1417(16) 0.1287(12) 0.6431(8) 0.111(6) Uani 0.535(6) 1 d D . P A 2
H11P H 0.075011 0.170694 0.631356 0.166 Uiso 0.535(6) 1 calc R U P A 2
H11Q H 0.127817 0.080357 0.662755 0.166 Uiso 0.535(6) 1 calc R U P A 2
H11R H 0.183214 0.115315 0.611196 0.166 Uiso 0.535(6) 1 calc R U P A 2
C116 C 0.1718(16) 0.1586(13) 0.7362(6) 0.107(6) Uani 0.535(6) 1 d D . P A 2
H11S H 0.215011 0.182701 0.754236 0.160 Uiso 0.535(6) 1 calc R U P A 2
H11T H 0.183019 0.102895 0.754522 0.160 Uiso 0.535(6) 1 calc R U P A 2
H11U H 0.097635 0.190065 0.737877 0.160 Uiso 0.535(6) 1 calc R U P A 2

loop_
_atom_site_aniso_label
_atom_site_aniso_U_11
_atom_site_aniso_U_22
_atom_site_aniso_U_33
_atom_site_aniso_U_23
_atom_site_aniso_U_13
_atom_site_aniso_U_12
U1 0.01960(9) 0.01910(9) 0.01657(9) -0.00334(6) 0.00193(7) -0.00569(7)
U2 0.02749(11) 0.02149(10) 0.02123(10) -0.00429(7) 0.00691(7) -0.00624(8)
K1 0.0399(7) 0.0276(6) 0.0288(6) -0.0036(4) 0.0055(5) -0.0102(5)
Si1 0.0226(7) 0.0280(7) 0.0178(6) -0.0023(5) 0.0030(5) -0.0083(6)
Si2 0.0217(7) 0.0254(7) 0.0252(7) -0.0008(5) 0.0034(6) -0.0015(6)
Si3 0.0352(8) 0.0305(7) 0.0193(7) -0.0060(5) 0.0008(6) -0.0164(6)
Si4 0.0365(8) 0.0227(7) 0.0199(7) -0.0035(5) 0.0058(6) -0.0131(6)
Si5 0.0234(7) 0.0291(7) 0.0305(8) -0.0057(6) 0.0006(6) -0.0002(6)
Si6 0.058(3) 0.041(3) 0.029(2) -0.016(2) 0.010(2) -0.024(2)
Si7 0.065(3) 0.050(3) 0.0198(19) -0.0118(19) 0.0100(17) -0.031(2)
O1 0.0254(18) 0.0255(17) 0.0206(17) -0.0020(13) 0.0066(14) -0.0092(14)
O2 0.0252(18) 0.0328(16) 0.0297(18) -0.0051(14) 0.0041(15) -0.0059(14)
O3 0.0298(17) 0.050(2) 0.0245(18) -0.0076(16) 0.0011(14) -0.0119(15)
O4 0.0295(18) 0.0291(16) 0.0243(16) 0.0023(13) 0.0029(14) -0.0105(15)
O21 0.0210(18) 0.0225(17) 0.0277(18) -0.0028(14) 0.0029(14) -0.0028(14)
O22 0.0268(18) 0.050(2) 0.0270(19) 0.0012(16) -0.0020(15) -0.0080(16)
O23 0.040(2) 0.0248(16) 0.055(2) 0.0024(15) 0.0040(18) -0.0037(15)
O24 0.033(2) 0.055(2) 0.0275(16) -0.0093(15) 0.0075(15) -0.0081(18)
O41 0.032(2) 0.0259(17) 0.0195(17) -0.0050(13) -0.0007(14) -0.0118(15)
O42 0.060(3) 0.0323(18) 0.033(2) -0.0031(15) 0.0010(18) -0.0242(18)
O43 0.051(2) 0.047(2) 0.0204(16) -0.0084(14) 0.0065(15) -0.0233(19)
O44 0.037(2) 0.058(2) 0.0270(18) -0.0067(17) -0.0030(15) -0.0192(18)
O61 0.035(2) 0.0256(17) 0.0233(18) -0.0033(14) 0.0068(15) -0.0101(15)
O62 0.050(2) 0.0274(16) 0.0236(18) -0.0048(13) 0.0081(15) -0.0076(14)
O63 0.040(2) 0.034(2) 0.038(2) 0.0001(16) -0.0056(16) -0.0112(16)
O64 0.051(2) 0.0274(17) 0.0305(18) -0.0023(13) 0.0075(16) -0.0206(16)
O81 0.039(2) 0.028(2) 0.066(3) -0.0010(19) 0.021(2) 0.0025(18)
O82 0.099(3) 0.120(4) 0.066(3) 0.033(3) -0.046(3) -0.077(3)
O83 0.057(3) 0.0314(19) 0.048(2) -0.0082(16) 0.0033(19) -0.0060(19)
O84 0.109(4) 0.048(3) 0.038(2) -0.0175(19) 0.032(2) -0.024(3)
O101 0.057(2) 0.036(2) 0.0325(16) -0.0129(16) 0.0027(16) -0.0166(18)
O102 0.105(6) 0.043(3) 0.065(6) -0.025(3) 0.014(5) -0.023(3)
O103 0.064(2) 0.070(4) 0.045(5) -0.028(4) 0.015(2) -0.046(2)
O104 0.062(6) 0.069(5) 0.032(2) -0.017(2) 0.014(2) -0.034(5)
O105 0.093(5) 0.059(3) 0.068(5) -0.027(3) 0.029(4) -0.047(3)
O106 0.060(3) 0.084(4) 0.036(3) 0.003(3) 0.002(2) -0.032(2)
O107 0.060(4) 0.123(7) 0.0230(19) -0.008(3) 0.010(2) -0.031(4)
N1 0.028(2) 0.033(2) 0.025(2) 0.0002(18) 0.0003(18) -0.0149(19)
N2 0.024(2) 0.024(2) 0.027(2) -0.0012(17) -0.0031(17) -0.0013(17)
C1 0.036(2) 0.033(2) 0.032(2) -0.0053(18) 0.0113(18) -0.0041(18)
C2 0.037(2) 0.058(4) 0.078(4) -0.014(4) 0.001(3) 0.006(2)
C3 0.064(4) 0.034(2) 0.047(3) -0.009(2) 0.027(3) -0.013(3)
C4 0.069(4) 0.048(4) 0.033(2) -0.010(2) 0.017(2) -0.009(3)
C5 0.031(2) 0.063(3) 0.025(2) -0.001(2) -0.0041(17) -0.0163(19)
C6 0.055(4) 0.091(5) 0.026(2) -0.004(2) -0.007(2) -0.028(4)
C7 0.053(4) 0.077(3) 0.052(4) 0.003(3) -0.011(3) -0.036(3)
C8 0.034(3) 0.069(3) 0.038(3) -0.003(3) -0.004(2) -0.003(2)
C9 0.041(2) 0.036(2) 0.031(2) 0.0048(18) 0.0048(18) -0.0197(19)
C10 0.046(3) 0.062(4) 0.056(4) 0.008(3) -0.003(3) -0.032(2)
C11 0.071(4) 0.034(2) 0.054(4) 0.001(2) 0.016(3) -0.021(2)
C12 0.060(4) 0.057(4) 0.031(2) 0.001(2) 0.011(2) -0.032(3)
C21 0.033(2) 0.066(3) 0.036(2) 0.001(2) -0.007(2) -0.019(2)
C22 0.051(4) 0.060(3) 0.049(3) -0.002(2) -0.010(3) -0.026(2)
C23 0.058(5) 0.095(5) 0.043(2) -0.008(3) -0.017(3) -0.029(4)
C24 0.032(3) 0.081(4) 0.058(4) -0.001(3) 0.000(3) -0.018(2)
C25 0.063(3) 0.025(2) 0.074(3) 0.009(2) 0.009(3) 0.0019(19)
C26 0.118(9) 0.035(5) 0.086(5) -0.001(4) 0.012(5) 0.019(6)
C27 0.074(6) 0.040(6) 0.106(8) 0.031(5) 0.015(5) -0.001(5)
C28 0.075(6) 0.043(6) 0.106(7) 0.018(5) -0.019(5) 0.006(5)
C29 0.066(4) 0.036(6) 0.109(8) 0.033(6) 0.022(5) 0.016(3)
C30 0.099(7) 0.027(4) 0.132(8) 0.003(6) -0.013(7) -0.009(5)
C31 0.099(8) 0.045(6) 0.072(3) 0.016(4) 0.005(4) 0.022(6)
C32 0.049(3) 0.030(2) 0.0263(19) -0.0061(17) 0.0030(18) 0.0000(19)
C33 0.086(5) 0.033(2) 0.039(3) -0.001(2) 0.003(3) -0.007(2)
C34 0.072(3) 0.081(5) 0.043(4) -0.021(3) 0.001(3) -0.031(3)
C35 0.071(4) 0.046(3) 0.046(4) -0.010(3) 0.018(3) 0.010(3)
C41 0.096(4) 0.040(3) 0.054(3) -0.013(2) -0.002(3) -0.037(3)
C42 0.162(8) 0.066(4) 0.083(4) 0.006(3) -0.007(4) -0.079(5)
C43 0.143(5) 0.071(5) 0.146(6) -0.061(4) 0.052(5) -0.046(4)
C44 0.147(5) 0.085(5) 0.105(5) -0.009(4) -0.049(4) -0.070(4)
C45 0.060(3) 0.059(3) 0.022(2) -0.0004(18) 0.0032(18) -0.031(3)
C46 0.100(5) 0.106(5) 0.044(4) 0.001(4) 0.035(4) -0.021(4)
C47 0.089(4) 0.148(6) 0.056(4) 0.024(4) -0.026(3) -0.063(4)
C48 0.174(7) 0.070(3) 0.071(5) -0.008(3) 0.017(5) -0.069(4)
C49 0.033(3) 0.066(3) 0.038(2) -0.009(2) 0.0007(18) -0.019(2)
C50 0.042(3) 0.122(6) 0.064(4) -0.034(5) 0.001(3) -0.036(4)
C51 0.042(4) 0.102(5) 0.037(2) -0.012(3) 0.006(2) -0.021(4)
C52 0.058(5) 0.062(3) 0.093(6) -0.012(3) -0.001(4) -0.010(3)
C61 0.049(3) 0.029(2) 0.026(2) -0.0034(16) 0.0114(17) -0.0047(16)
C62 0.062(4) 0.029(2) 0.045(3) 0.002(2) 0.030(3) 0.002(2)
C63 0.058(4) 0.054(4) 0.065(4) -0.020(3) -0.008(3) -0.002(3)
C64 0.065(4) 0.044(3) 0.032(2) -0.007(2) 0.022(2) -0.007(3)
C65 0.052(3) 0.049(3) 0.044(3) 0.003(2) -0.016(2) -0.021(2)
C66 0.075(5) 0.071(4) 0.061(4) 0.013(3) -0.031(3) -0.047(4)
C67 0.090(5) 0.094(5) 0.049(3) -0.021(3) -0.010(3) -0.036(4)
C68 0.063(4) 0.070(4) 0.094(6) 0.005(3) -0.040(3) -0.010(3)
C69 0.051(3) 0.031(2) 0.042(2) 0.0029(17) 0.008(2) -0.0235(18)
C70 0.093(6) 0.048(3) 0.047(3) 0.000(2) 0.031(3) -0.036(3)
C71 0.070(3) 0.031(2) 0.070(5) 0.007(2) 0.012(3) -0.014(2)
C72 0.088(5) 0.077(5) 0.078(4) 0.013(4) -0.016(4) -0.061(4)
C81 0.054(3) 0.077(3) 0.051(3) -0.013(3) -0.004(2) -0.033(2)
C82 0.098(7) 0.107(6) 0.056(3) -0.025(3) 0.000(3) -0.051(5)
C83 0.128(7) 0.081(4) 0.079(5) -0.006(4) 0.015(5) -0.056(4)
C84 0.099(3) 0.123(4) 0.094(4) -0.026(3) 0.014(3) -0.006(3)
C85 0.077(4) 0.045(3) 0.066(4) 0.004(2) 0.012(2) -0.017(3)
C86 0.100(3) 0.106(4) 0.108(4) -0.006(3) 0.042(3) -0.020(3)
C87 0.111(4) 0.052(4) 0.076(5) 0.012(3) -0.015(4) -0.018(4)
C88 0.117(8) 0.049(3) 0.107(6) -0.001(3) 0.000(5) -0.033(4)
C89 0.051(3) 0.047(3) 0.036(2) -0.0168(18) 0.011(2) -0.012(2)
C90 0.095(6) 0.062(3) 0.042(3) -0.016(2) 0.033(3) -0.019(3)
C91 0.106(4) 0.157(7) 0.091(5) -0.005(5) -0.015(4) -0.082(4)
C92 0.092(3) 0.082(3) 0.084(4) -0.012(3) 0.022(3) 0.019(2)
C101 0.133(11) 0.058(5) 0.097(8) -0.007(5) 0.017(8) -0.036(6)
C102 0.14(2) 0.047(9) 0.085(7) 0.005(6) 0.024(8) -0.013(10)
C103 0.165(13) 0.037(5) 0.118(14) -0.025(7) 0.033(11) -0.039(6)
C104 0.163(13) 0.121(16) 0.154(18) 0.040(15) -0.025(15) -0.080(12)
C105 0.064(3) 0.087(3) 0.052(3) -0.033(3) 0.014(2) -0.038(2)
C106 0.148(8) 0.082(3) 0.126(7) -0.024(4) 0.037(7) -0.036(3)
C107 0.054(4) 0.125(6) 0.054(3) -0.043(3) 0.020(3) -0.046(4)
C108 0.068(3) 0.116(6) 0.071(5) -0.042(5) 0.006(4) -0.046(4)
C109 0.062(3) 0.090(4) 0.0239(19) -0.013(2) 0.009(2) -0.023(3)
C110 0.117(8) 0.093(4) 0.081(5) 0.010(4) 0.021(5) -0.010(4)
C111 0.095(5) 0.190(8) 0.042(4) -0.042(5) 0.011(4) -0.073(6)
C112 0.079(4) 0.085(4) 0.038(3) -0.013(3) 0.023(3) -0.022(3)
C113 0.104(5) 0.065(4) 0.090(7) -0.011(4) 0.012(5) -0.046(4)
C114 0.104(5) 0.103(6) 0.106(6) -0.013(4) 0.013(4) -0.031(3)
C115 0.146(11) 0.059(8) 0.141(13) -0.023(10) -0.021(10) -0.047(8)
C116 0.122(13) 0.091(13) 0.089(7) 0.002(6) 0.015(6) -0.018(10)

loop_
_atom_type_symbol
_atom_type_description
_atom_type_scat_dispersion_real
_atom_type_scat_dispersion_imag
_atom_type_scat_source
C C 0.0033 0.0016 'International Tables Vol C Tables 4.2.6.8 and 6.1.1.4'
H H 0.0000 0.0000 'International Tables Vol C Tables 4.2.6.8 and 6.1.1.4'
K K 0.2009 0.2494 'International Tables Vol C Tables 4.2.6.8 and 6.1.1.4'
N N 0.0061 0.0033 'International Tables Vol C Tables 4.2.6.8 and 6.1.1.4'
O O 0.0106 0.0060 'International Tables Vol C Tables 4.2.6.8 and 6.1.1.4'
Si Si 0.0817 0.0704 'International Tables Vol C Tables 4.2.6.8 and 6.1.1.4'
U U -9.6767 9.6646 'International Tables Vol C Tables 4.2.6.8 and 6.1.1.4'

loop_
_exptl_crystal_face_index_h
_exptl_crystal_face_index_k
_exptl_crystal_face_index_l
_exptl_crystal_face_perp_dist
-2 -1 -2 0.1360
2 1 2 0.1530
0 2 1 0.0872
-1 0 -2 0.1562
0 -1 0 0.0572
0 1 0 0.0867
0 0 -1 0.1899
0 0 1 0.2309
-9 -25 -8 0.1120
0 -1 -1 0.1479
4 1 5 0.1281
-5 2 -4 0.1237
0 5 2 0.0733
0 -5 -2 0.0883
-2 5 -3 0.0639
-1 4 -5 0.1139
-2 0 5 0.1984
5 4 -3 0.2655
5 1 4 0.1420

loop_
_geom_angle_atom_site_label_1
_geom_angle_atom_site_label_2
_geom_angle_atom_site_label_3
_geom_angle
_geom_angle_site_symmetry_1
_geom_angle_site_symmetry_3
_geom_angle_publ_flag
U2 U1 K1 149.243(19) . . ?
O1 U1 U2 101.48(8) . . ?
O1 U1 K1 48.47(8) . . ?
O1 U1 O21 90.21(12) . . ?
O1 U1 O41 89.06(12) . . ?
O21 U1 U2 140.95(8) . . ?
O21 U1 K1 58.20(9) . . ?
O41 U1 U2 131.36(9) . . ?
O41 U1 K1 54.47(9) . . ?
O41 U1 O21 85.37(12) . . ?
N1 U1 U2 36.99(12) . . ?
N1 U1 K1 136.04(12) . . ?
N1 U1 O1 96.33(14) . . ?
N1 U1 O21 105.25(15) . . ?
N1 U1 O41 168.01(15) . . ?
N1 U1 N2 73.09(17) . . ?
N2 U1 U2 36.09(11) . . ?
N2 U1 K1 131.25(12) . . ?
N2 U1 O1 101.77(15) . . ?
N2 U1 O21 168.00(15) . . ?
N2 U1 O41 95.36(14) . . ?
O61 U2 U1 98.54(9) . . ?
O81 U2 U1 134.89(12) . . ?
O81 U2 O61 96.27(15) . . ?
O101 U2 U1 128.68(11) . . ?
O101 U2 O61 97.70(14) . . ?
O101 U2 O81 90.73(17) . . ?
N1 U2 U1 35.53(11) . . ?
N1 U2 O61 98.81(15) . . ?
N1 U2 O81 163.47(16) . . ?
N1 U2 O101 93.91(16) . . ?
N2 U2 U1 36.53(11) . . ?
N2 U2 O61 95.21(15) . . ?
N2 U2 O81 99.92(17) . . ?
N2 U2 O101 162.26(16) . . ?
N2 U2 N1 72.06(16) . . ?
Si1 K1 U1 63.98(3) . . ?
Si1 K1 Si2 102.04(4) . . ?
Si1 K1 Si3 105.35(4) . . ?
Si2 K1 U1 62.99(3) . . ?
Si3 K1 U1 63.54(3) . . ?
Si3 K1 Si2 97.37(4) . . ?
O1 K1 U1 36.16(7) . . ?
O1 K1 Si1 27.82(7) . . ?
O1 K1 Si2 83.95(8) . . ?
O1 K1 Si3 87.05(8) . . ?
O1 K1 O21 63.08(9) . . ?
O1 K1 O41 64.03(9) . . ?
O4 K1 U1 92.03(7) . . ?
O4 K1 Si1 28.32(7) . . ?
O4 K1 Si2 121.50(8) . . ?
O4 K1 Si3 118.33(9) . . ?
O4 K1 O1 56.01(10) . . ?
O4 K1 O21 113.58(10) . . ?
O4 K1 O41 110.25(10) . . ?
O21 K1 U1 36.62(6) . . ?
O21 K1 Si1 87.23(7) . . ?
O21 K1 Si2 26.53(6) . . ?
O21 K1 Si3 80.21(7) . . ?
O23 K1 U1 88.49(8) . . ?
O23 K1 Si1 114.20(10) . . ?
O23 K1 Si2 25.62(8) . . ?
O23 K1 Si3 113.35(10) . . ?
O23 K1 O1 104.36(11) . . ?
O23 K1 O4 122.05(12) . . ?
O23 K1 O21 52.16(10) . . ?
O23 K1 O41 103.58(11) . . ?
O41 K1 U1 36.39(6) . . ?
O41 K1 Si1 87.91(7) . . ?
O41 K1 Si2 80.82(7) . . ?
O41 K1 Si3 27.17(6) . . ?
O41 K1 O21 57.95(9) . . ?
O42 K1 U1 90.41(8) . . ?
O42 K1 Si1 120.84(10) . . ?
O42 K1 Si2 112.19(10) . . ?
O42 K1 Si3 26.88(8) . . ?
O42 K1 O1 110.32(11) . . ?
O42 K1 O4 120.45(13) . . ?
O42 K1 O21 102.64(11) . . ?
O42 K1 O23 117.48(13) . . ?
O42 K1 O41 54.04(10) . . ?
O1 Si1 K1 52.51(12) . . ?
O1 Si1 O2 113.77(19) . . ?
O1 Si1 O3 113.97(19) . . ?
O1 Si1 O4 103.40(17) . . ?
O2 Si1 K1 128.19(14) . . ?
O2 Si1 O4 106.35(19) . . ?
O3 Si1 K1 125.05(15) . . ?
O3 Si1 O2 106.43(19) . . ?
O3 Si1 O4 112.80(19) . . ?
O4 Si1 K1 51.20(12) . . ?
O21 Si2 K1 59.96(13) . . ?
O21 Si2 O22 113.38(19) . . ?
O21 Si2 O23 104.4(2) . . ?
O21 Si2 O24 113.8(2) . . ?
O22 Si2 K1 123.15(15) . . ?
O22 Si2 O23 106.4(2) . . ?
O23 Si2 K1 44.40(14) . . ?
O24 Si2 K1 128.76(16) . . ?
O24 Si2 O22 106.3(2) . . ?
O24 Si2 O23 112.5(2) . . ?
O41 Si3 K1 57.28(12) . . ?
O41 Si3 O42 103.61(19) . . ?
O41 Si3 O43 113.7(2) . . ?
O41 Si3 O44 114.4(2) . . ?
O42 Si3 K1 46.34(13) . . ?
O43 Si3 K1 123.50(16) . . ?
O43 Si3 O42 106.2(2) . . ?
O44 Si3 K1 127.32(15) . . ?
O44 Si3 O42 110.9(2) . . ?
O44 Si3 O43 107.7(2) . . ?
O61 Si4 O62 111.49(18) . . ?
O61 Si4 O63 114.2(2) . . ?
O61 Si4 O64 107.24(18) . . ?
O62 Si4 O63 105.5(2) . . ?
O64 Si4 O62 112.7(2) . . ?
O64 Si4 O63 105.7(2) . . ?
O81 Si5 O82 107.7(3) . . ?
O81 Si5 O83 113.9(2) . . ?
O81 Si5 O84 108.3(3) . . ?
O82 Si5 O83 109.0(3) . . ?
O82 Si5 O84 109.8(3) . . ?
O84 Si5 O83 108.1(2) . . ?
O101 Si6 O102 110.6(7) . . ?
O101 Si6 O103 115.2(7) . . ?
O101 Si6 O104 103.0(6) . . ?
O103 Si6 O102 110.9(8) . . ?
O103 Si6 O104 113.4(8) . . ?
O104 Si6 O102 102.8(8) . . ?
O101 Si7 O106 110.6(6) . . ?
O101 Si7 O107 107.8(6) . . ?
O105 Si7 O101 116.0(6) . . ?
O105 Si7 O106 105.4(7) . . ?
O105 Si7 O107 110.2(8) . . ?
O107 Si7 O106 106.5(7) . . ?
U1 O1 K1 95.37(11) . . ?
Si1 O1 U1 164.88(19) . . ?
Si1 O1 K1 99.67(15) . . ?
C1 O2 Si1 131.2(3) . . ?
C5 O3 Si1 133.7(3) . . ?
Si1 O4 K1 100.47(15) . . ?
C9 O4 K1 128.8(3) . . ?
C9 O4 Si1 130.2(3) . . ?
U1 O21 K1 85.19(10) . . ?
Si2 O21 U1 172.1(2) . . ?
Si2 O21 K1 93.50(14) . . ?
C21 O22 Si2 132.4(3) . . ?
Si2 O23 K1 109.98(18) . . ?
C25 O23 K1 117.6(3) . . ?
C25 O23 Si2 131.9(4) . . ?
C32 O24 Si2 137.0(4) . . ?
U1 O41 K1 89.14(11) . . ?
Si3 O41 U1 174.4(2) . . ?
Si3 O41 K1 95.55(14) . . ?
Si3 O42 K1 106.79(17) . . ?
C41 O42 K1 121.4(4) . . ?
C41 O42 Si3 131.3(4) . . ?
C45 O43 Si3 132.4(4) . . ?
C49 O44 Si3 135.2(3) . . ?
Si4 O61 U2 168.0(2) . . ?
C61 O62 Si4 132.1(3) . . ?
C65 O63 Si4 132.9(4) . . ?
C69 O64 Si4 131.3(3) . . ?
Si5 O81 U2 174.0(3) . . ?
C81 O82 Si5 143.1(5) . . ?
C85 O83 Si5 135.0(4) . . ?
C89 O84 Si5 137.3(4) . . ?
Si6 O101 U2 173.3(4) . . ?
Si7 O101 U2 167.2(4) . . ?
C101 O102 Si6 123.7(10) . . ?
C105 O103 Si6 133.6(7) . . ?
C109 O104 Si6 127.6(8) . . ?
C113 O105 Si7 138.8(10) . . ?
C105 O106 Si7 122.6(7) . . ?
C109 O107 Si7 133.0(9) . . ?
U1 N1 U2 107.48(19) . . ?
U2 N2 U1 107.38(18) . . ?
O2 C1 C2 104.4(5) . . ?
O2 C1 C3 110.5(4) . . ?
O2 C1 C4 109.5(4) . . ?
C3 C1 C2 112.3(5) . . ?
C4 C1 C2 109.2(5) . . ?
C4 C1 C3 110.8(5) . . ?
O3 C5 C6 104.8(5) . . ?
O3 C5 C7 107.9(5) . . ?
O3 C5 C8 110.4(5) . . ?
C7 C5 C6 111.2(5) . . ?
C7 C5 C8 111.4(6) . . ?
C8 C5 C6 110.8(5) . . ?
O4 C9 C10 108.4(4) . . ?
O4 C9 C11 105.0(5) . . ?
O4 C9 C12 110.8(4) . . ?
C10 C9 C11 111.0(5) . . ?
C10 C9 C12 111.8(5) . . ?
C11 C9 C12 109.6(5) . . ?
O22 C21 C22 109.1(5) . . ?
O22 C21 C23 105.6(5) . . ?
O22 C21 C24 108.4(5) . . ?
C22 C21 C23 110.8(6) . . ?
C22 C21 C24 111.7(6) . . ?
C23 C21 C24 111.0(5) . . ?
O23 C25 C27 106.2(7) . . ?
O23 C25 C28 112.5(7) . . ?
O23 C25 C29 108.8(7) . . ?
O23 C25 C30 105.9(8) . . ?
C26 C25 O23 109.9(8) . . ?
C26 C25 C27 110.3(9) . . ?
C26 C25 C28 112.5(9) . . ?
C28 C25 C27 105.2(8) . . ?
C30 C25 C29 108.5(8) . . ?
C31 C25 O23 107.8(7) . . ?
C31 C25 C29 112.0(8) . . ?
C31 C25 C30 113.5(9) . . ?
O24 C32 C33 108.8(5) . . ?
O24 C32 C34 110.1(5) . . ?
O24 C32 C35 105.6(5) . . ?
C33 C32 C34 110.6(6) . . ?
C33 C32 C35 109.4(5) . . ?
C35 C32 C34 112.2(6) . . ?
O42 C41 C42 107.9(6) . . ?
O42 C41 C43 104.6(6) . . ?
O42 C41 C44 113.1(6) . . ?
C42 C41 C43 110.2(8) . . ?
C42 C41 C44 113.0(8) . . ?
C44 C41 C43 107.7(8) . . ?
O43 C45 C46 105.4(6) . . ?
O43 C45 C47 106.7(5) . . ?
C46 C45 C47 107.1(7) . . ?
C48 C45 O43 111.0(5) . . ?
C48 C45 C46 111.0(7) . . ?
C48 C45 C47 115.1(8) . . ?
O44 C49 C50 105.6(5) . . ?
O44 C49 C51 110.6(5) . . ?
O44 C49 C52 108.6(5) . . ?
C51 C49 C50 111.4(6) . . ?
C52 C49 C50 111.7(6) . . ?
C52 C49 C51 108.8(6) . . ?
O62 C61 C62 108.3(5) . . ?
O62 C61 C63 111.0(5) . . ?
O62 C61 C64 105.5(5) . . ?
C63 C61 C62 110.4(5) . . ?
C64 C61 C62 110.4(5) . . ?
C64 C61 C63 111.0(6) . . ?
O63 C65 C66 110.1(5) . . ?
O63 C65 C67 110.0(6) . . ?
O63 C65 C68 106.0(5) . . ?
C67 C65 C66 110.3(6) . . ?
C67 C65 C68 109.7(6) . . ?
C68 C65 C66 110.6(7) . . ?
O64 C69 C70 110.7(4) . . ?
O64 C69 C71 108.6(5) . . ?
O64 C69 C72 104.7(5) . . ?
C71 C69 C70 110.3(6) . . ?
C72 C69 C70 111.4(6) . . ?
C72 C69 C71 110.9(6) . . ?
O82 C81 C82 104.9(6) . . ?
O82 C81 C83 106.2(6) . . ?
O82 C81 C84 110.3(7) . . ?
C82 C81 C83 113.4(7) . . ?
C84 C81 C82 111.7(7) . . ?
C84 C81 C83 110.0(7) . . ?
O83 C85 C86 106.9(6) . . ?
O83 C85 C87 109.4(6) . . ?
O83 C85 C88 105.6(6) . . ?
C87 C85 C86 112.2(8) . . ?
C88 C85 C86 111.4(8) . . ?
C88 C85 C87 110.9(7) . . ?
O84 C89 C90 108.1(5) . . ?
O84 C89 C91 106.0(6) . . ?
O84 C89 C92 110.7(6) . . ?
C90 C89 C91 108.5(7) . . ?
C92 C89 C90 110.8(7) . . ?
C92 C89 C91 112.4(8) . . ?
O102 C101 C102 107.8(13) . . ?
O102 C101 C103 100.2(13) . . ?
O102 C101 C104 130.4(19) . . ?
C102 C101 C103 105.7(12) . . ?
C104 C101 C102 105.5(12) . . ?
C104 C101 C103 104.8(12) . . ?
O103 C105 C106 137.1(7) . . ?
O106 C105 C106 91.9(6) . . ?
O106 C105 C107 118.4(6) . . ?
O106 C105 C108 118.6(6) . . ?
C107 C105 O103 101.0(6) . . ?
C107 C105 C106 107.5(7) . . ?
C107 C105 C108 111.0(6) . . ?
C108 C105 O103 92.4(6) . . ?
C108 C105 C106 106.1(7) . . ?
O104 C109 C110 93.1(7) . . ?
O104 C109 C111 116.7(7) . . ?
O104 C109 C112 115.7(8) . . ?
O107 C109 C110 121.0(8) . . ?
O107 C109 C111 108.0(8) . . ?
O107 C109 C112 99.6(7) . . ?
C111 C109 C110 107.8(8) . . ?
C111 C109 C112 113.9(7) . . ?
C112 C109 C110 106.6(7) . . ?
O105 C113 C114 108.5(13) . . ?
O105 C113 C115 93.6(12) . . ?
O105 C113 C116 103.7(13) . . ?
C115 C113 C114 111.6(10) . . ?
C116 C113 C114 116.7(11) . . ?
C116 C113 C115 119.1(11) . . ?

loop_
_geom_bond_atom_site_label_1
_geom_bond_atom_site_label_2
_geom_bond_distance
_geom_bond_site_symmetry_2
_geom_bond_publ_flag
U1 U2 3.3147(2) . ?
U1 K1 3.6411(11) . ?
U1 O1 2.158(3) . ?
U1 O21 2.179(3) . ?
U1 O41 2.160(3) . ?
U1 N1 2.020(4) . ?
U1 N2 2.067(4) . ?
U2 O61 2.126(3) . ?
U2 O81 2.108(4) . ?
U2 O101 2.104(4) . ?
U2 N1 2.091(4) . ?
U2 N2 2.046(4) . ?
K1 Si1 3.4014(17) . ?
K1 Si2 3.5803(19) . ?
K1 Si3 3.5061(18) . ?
K1 O1 2.738(3) . ?
K1 O4 2.696(4) . ?
K1 O21 3.105(3) . ?
K1 O23 2.665(4) . ?
K1 O41 2.964(3) . ?
K1 O42 2.649(4) . ?
Si1 O1 1.611(3) . ?
Si1 O2 1.620(4) . ?
Si1 O3 1.611(4) . ?
Si1 O4 1.641(3) . ?
Si2 O21 1.602(3) . ?
Si2 O22 1.616(4) . ?
Si2 O23 1.647(4) . ?
Si2 O24 1.613(4) . ?
Si3 O41 1.609(3) . ?
Si3 O42 1.656(4) . ?
Si3 O43 1.616(4) . ?
Si3 O44 1.614(4) . ?
Si4 O61 1.608(3) . ?
Si4 O62 1.629(4) . ?
Si4 O63 1.637(4) . ?
Si4 O64 1.612(4) . ?
Si5 O81 1.596(4) . ?
Si5 O82 1.602(5) . ?
Si5 O83 1.613(4) . ?
Si5 O84 1.608(4) . ?
Si6 O101 1.608(10) . ?
Si6 O102 1.635(11) . ?
Si6 O103 1.609(10) . ?
Si6 O104 1.623(11) . ?
Si7 O101 1.600(9) . ?
Si7 O105 1.579(10) . ?
Si7 O106 1.622(10) . ?
Si7 O107 1.612(9) . ?
O2 C1 1.446(6) . ?
O3 C5 1.453(6) . ?
O4 C9 1.454(6) . ?
O22 C21 1.442(7) . ?
O23 C25 1.462(7) . ?
O24 C32 1.447(6) . ?
O42 C41 1.439(6) . ?
O43 C45 1.445(7) . ?
O44 C49 1.437(7) . ?
O62 C61 1.433(7) . ?
O63 C65 1.433(7) . ?
O64 C69 1.447(6) . ?
O82 C81 1.372(8) . ?
O83 C85 1.448(8) . ?
O84 C89 1.407(7) . ?
O102 C101 1.473(13) . ?
O103 C105 1.523(10) . ?
O104 C109 1.439(10) . ?
O105 C113 1.416(12) . ?
O106 C105 1.432(9) . ?
O107 C109 1.459(9) . ?
C1 C2 1.525(9) . ?
C1 C3 1.517(8) . ?
C1 C4 1.513(8) . ?
C5 C6 1.526(8) . ?
C5 C7 1.502(9) . ?
C5 C8 1.510(9) . ?
C9 C10 1.500(8) . ?
C9 C11 1.523(8) . ?
C9 C12 1.534(8) . ?
C21 C22 1.520(9) . ?
C21 C23 1.529(8) . ?
C21 C24 1.531(9) . ?
C25 C26 1.435(12) . ?
C25 C27 1.507(12) . ?
C25 C28 1.505(12) . ?
C25 C29 1.510(11) . ?
C25 C30 1.497(12) . ?
C25 C31 1.435(11) . ?
C32 C33 1.499(8) . ?
C32 C34 1.520(9) . ?
C32 C35 1.520(8) . ?
C41 C42 1.448(10) . ?
C41 C43 1.546(12) . ?
C41 C44 1.481(11) . ?
C45 C46 1.498(10) . ?
C45 C47 1.502(10) . ?
C45 C48 1.444(9) . ?
C49 C50 1.524(8) . ?
C49 C51 1.520(9) . ?
C49 C52 1.508(10) . ?
C61 C62 1.527(8) . ?
C61 C63 1.509(9) . ?
C61 C64 1.499(7) . ?
C65 C66 1.521(9) . ?
C65 C67 1.510(10) . ?
C65 C68 1.512(10) . ?
C69 C70 1.535(8) . ?
C69 C71 1.505(9) . ?
C69 C72 1.496(9) . ?
C81 C82 1.517(10) . ?
C81 C83 1.553(11) . ?
C81 C84 1.483(12) . ?
C85 C86 1.521(11) . ?
C85 C87 1.501(11) . ?
C85 C88 1.486(10) . ?
C89 C90 1.495(9) . ?
C89 C91 1.521(11) . ?
C89 C92 1.435(10) . ?
C101 C102 1.524(15) . ?
C101 C103 1.527(15) . ?
C101 C104 1.510(15) . ?
C105 C106 1.567(10) . ?
C105 C107 1.516(8) . ?
C105 C108 1.521(8) . ?
C109 C110 1.558(12) . ?
C109 C111 1.465(11) . ?
C109 C112 1.503(10) . ?
C113 C114 1.500(14) . ?
C113 C115 1.494(14) . ?
C113 C116 1.460(13) . ?

loop_
_geom_torsion_atom_site_label_1
_geom_torsion_atom_site_label_2
_geom_torsion_atom_site_label_3
_geom_torsion_atom_site_label_4
_geom_torsion
_geom_torsion_site_symmetry_1
_geom_torsion_site_symmetry_2
_geom_torsion_site_symmetry_3
_geom_torsion_site_symmetry_4
_geom_torsion_publ_flag
K1 Si1 O1 U1 -173.9(9) . . . . ?
K1 Si1 O2 C1 140.2(4) . . . . ?
K1 Si1 O3 C5 -18.1(6) . . . . ?
K1 Si1 O4 C9 172.0(5) . . . . ?
K1 Si2 O22 C21 154.3(4) . . . . ?
K1 Si2 O23 C25 171.1(6) . . . . ?
K1 Si2 O24 C32 -18.6(6) . . . . ?
K1 Si3 O42 C41 171.6(7) . . . . ?
K1 Si3 O43 C45 149.2(4) . . . . ?
K1 Si3 O44 C49 -29.6(6) . . . . ?
K1 O4 C9 C10 86.6(5) . . . . ?
K1 O4 C9 C11 -32.2(6) . . . . ?
K1 O4 C9 C12 -150.4(4) . . . . ?
K1 O23 C25 C26 -101.6(10) . . . . ?
K1 O23 C25 C27 17.7(9) . . . . ?
K1 O23 C25 C28 132.2(9) . . . . ?
K1 O23 C25 C29 -160.4(8) . . . . ?
K1 O23 C25 C30 -43.9(9) . . . . ?
K1 O23 C25 C31 77.9(9) . . . . ?
K1 O42 C41 C42 -31.5(9) . . . . ?
K1 O42 C41 C43 85.9(7) . . . . ?
K1 O42 C41 C44 -157.2(6) . . . . ?
Si1 O2 C1 C2 -163.8(4) . . . . ?
Si1 O2 C1 C3 -42.9(7) . . . . ?
Si1 O2 C1 C4 79.3(6) . . . . ?
Si1 O3 C5 C6 153.0(4) . . . . ?
Si1 O3 C5 C7 -88.3(6) . . . . ?
Si1 O3 C5 C8 33.7(7) . . . . ?
Si1 O4 C9 C10 -83.3(6) . . . . ?
Si1 O4 C9 C11 158.0(4) . . . . ?
Si1 O4 C9 C12 39.8(7) . . . . ?
Si2 O22 C21 C22 -42.7(7) . . . . ?
Si2 O22 C21 C23 -161.9(4) . . . . ?
Si2 O22 C21 C24 79.1(6) . . . . ?
Si2 O23 C25 C26 87.8(10) . . . . ?
Si2 O23 C25 C27 -152.9(8) . . . . ?
Si2 O23 C25 C28 -38.4(10) . . . . ?
Si2 O23 C25 C29 29.0(10) . . . . ?
Si2 O23 C25 C30 145.5(9) . . . . ?
Si2 O23 C25 C31 -92.7(10) . . . . ?
Si2 O24 C32 C33 -102.0(6) . . . . ?
Si2 O24 C32 C34 19.4(8) . . . . ?
Si2 O24 C32 C35 140.7(5) . . . . ?
Si3 O42 C41 C42 158.0(6) . . . . ?
Si3 O42 C41 C43 -84.7(8) . . . . ?
Si3 O42 C41 C44 32.2(10) . . . . ?
Si3 O43 C45 C46 -167.3(5) . . . . ?
Si3 O43 C45 C47 79.1(7) . . . . ?
Si3 O43 C45 C48 -47.0(9) . . . . ?
Si3 O44 C49 C50 145.7(5) . . . . ?
Si3 O44 C49 C51 25.0(8) . . . . ?
Si3 O44 C49 C52 -94.3(7) . . . . ?
Si4 O62 C61 C62 -76.4(6) . . . . ?
Si4 O62 C61 C63 45.0(7) . . . . ?
Si4 O62 C61 C64 165.4(4) . . . . ?
Si4 O63 C65 C66 -44.7(8) . . . . ?
Si4 O63 C65 C67 77.1(7) . . . . ?
Si4 O63 C65 C68 -164.3(5) . . . . ?
Si4 O64 C69 C70 35.6(8) . . . . ?
Si4 O64 C69 C71 -85.6(6) . . . . ?
Si4 O64 C69 C72 155.8(5) . . . . ?
Si5 O82 C81 C82 166.9(8) . . . . ?
Si5 O82 C81 C83 46.6(12) . . . . ?
Si5 O82 C81 C84 -72.6(12) . . . . ?
Si5 O83 C85 C86 56.3(10) . . . . ?
Si5 O83 C85 C87 -65.5(9) . . . . ?
Si5 O83 C85 C88 175.0(6) . . . . ?
Si5 O84 C89 C90 164.1(6) . . . . ?
Si5 O84 C89 C91 47.9(9) . . . . ?
Si5 O84 C89 C92 -74.3(10) . . . . ?
Si6 O102 C101 C102 -52.9(17) . . . . ?
Si6 O102 C101 C103 -163.3(12) . . . . ?
Si6 O102 C101 C104 77.1(19) . . . . ?
Si6 O103 C105 C106 52.9(16) . . . . ?
Si6 O103 C105 C107 -78.3(11) . . . . ?
Si6 O103 C105 C108 169.8(10) . . . . ?
Si6 O104 C109 C110 144.3(11) . . . . ?
Si6 O104 C109 C111 32.6(16) . . . . ?
Si6 O104 C109 C112 -105.6(12) . . . . ?
Si7 O105 C113 C114 -29.7(18) . . . . ?
Si7 O105 C113 C115 -144.0(13) . . . . ?
Si7 O105 C113 C116 95.0(15) . . . . ?
Si7 O106 C105 C106 155.0(8) . . . . ?
Si7 O106 C105 C107 43.9(11) . . . . ?
Si7 O106 C105 C108 -95.5(9) . . . . ?
Si7 O107 C109 C110 75.7(15) . . . . ?
Si7 O107 C109 C111 -49.1(16) . . . . ?
Si7 O107 C109 C112 -168.2(12) . . . . ?
O1 Si1 O2 C1 80.2(4) . . . . ?
O1 Si1 O3 C5 41.8(5) . . . . ?
O1 Si1 O4 K1 -6.11(19) . . . . ?
O1 Si1 O4 C9 165.9(4) . . . . ?
O2 Si1 O1 U1 -53.0(8) . . . . ?
O2 Si1 O1 K1 120.91(17) . . . . ?
O2 Si1 O3 C5 168.0(5) . . . . ?
O2 Si1 O4 K1 -126.22(16) . . . . ?
O2 Si1 O4 C9 45.7(5) . . . . ?
O3 Si1 O1 U1 69.3(8) . . . . ?
O3 Si1 O1 K1 -116.81(18) . . . . ?
O3 Si1 O2 C1 -46.2(5) . . . . ?
O3 Si1 O4 K1 117.48(18) . . . . ?
O3 Si1 O4 C9 -70.5(5) . . . . ?
O4 Si1 O1 U1 -167.9(8) . . . . ?
O4 Si1 O1 K1 6.00(18) . . . . ?
O4 Si1 O2 C1 -166.7(4) . . . . ?
O4 Si1 O3 C5 -75.7(5) . . . . ?
O21 Si2 O22 C21 85.9(5) . . . . ?
O21 Si2 O23 K1 -0.8(2) . . . . ?
O21 Si2 O23 C25 170.4(5) . . . . ?
O21 Si2 O24 C32 51.1(6) . . . . ?
O22 Si2 O21 K1 115.98(17) . . . . ?
O22 Si2 O23 K1 -120.9(2) . . . . ?
O22 Si2 O23 C25 50.2(5) . . . . ?
O22 Si2 O24 C32 176.6(5) . . . . ?
O23 Si2 O21 K1 0.63(19) . . . . ?
O23 Si2 O22 C21 -160.0(5) . . . . ?
O23 Si2 O24 C32 -67.3(5) . . . . ?
O24 Si2 O21 K1 -122.35(18) . . . . ?
O24 Si2 O22 C21 -39.9(5) . . . . ?
O24 Si2 O23 K1 123.1(2) . . . . ?
O24 Si2 O23 C25 -65.8(6) . . . . ?
O41 Si3 O42 K1 -1.1(2) . . . . ?
O41 Si3 O42 C41 170.5(6) . . . . ?
O41 Si3 O43 C45 83.9(5) . . . . ?
O41 Si3 O44 C49 36.8(6) . . . . ?
O42 Si3 O41 K1 0.9(2) . . . . ?
O42 Si3 O43 C45 -162.8(5) . . . . ?
O42 Si3 O44 C49 -80.0(6) . . . . ?
O43 Si3 O41 K1 115.74(19) . . . . ?
O43 Si3 O42 K1 -121.1(2) . . . . ?
O43 Si3 O42 C41 50.4(6) . . . . ?
O43 Si3 O44 C49 164.2(5) . . . . ?
O44 Si3 O41 K1 -119.99(18) . . . . ?
O44 Si3 O42 K1 122.15(19) . . . . ?
O44 Si3 O42 C41 -66.3(6) . . . . ?
O44 Si3 O43 C45 -43.9(5) . . . . ?
O61 Si4 O62 C61 45.2(5) . . . . ?
O61 Si4 O63 C65 76.2(6) . . . . ?
O61 Si4 O64 C69 168.5(5) . . . . ?
O62 Si4 O61 U2 81.4(10) . . . . ?
O62 Si4 O63 C65 -46.6(6) . . . . ?
O62 Si4 O64 C69 -68.4(5) . . . . ?
O63 Si4 O61 U2 -38.1(11) . . . . ?
O63 Si4 O62 C61 169.7(5) . . . . ?
O63 Si4 O64 C69 46.4(5) . . . . ?
O64 Si4 O61 U2 -154.8(10) . . . . ?
O64 Si4 O62 C61 -75.5(5) . . . . ?
O64 Si4 O63 C65 -166.2(5) . . . . ?
O81 Si5 O82 C81 -111.3(10) . . . . ?
O81 Si5 O83 C85 -73.9(7) . . . . ?
O81 Si5 O84 C89 -108.0(7) . . . . ?
O82 Si5 O83 C85 46.4(7) . . . . ?
O82 Si5 O84 C89 134.7(7) . . . . ?
O83 Si5 O82 C81 124.6(10) . . . . ?
O83 Si5 O84 C89 15.9(8) . . . . ?
O84 Si5 O82 C81 6.4(11) . . . . ?
O84 Si5 O83 C85 165.6(6) . . . . ?
O101 Si6 O102 C101 80.2(14) . . . . ?
O101 Si6 O103 C105 40.1(14) . . . . ?
O101 Si6 O104 C109 168.8(10) . . . . ?
O101 Si7 O105 C113 -47.3(16) . . . . ?
O101 Si7 O106 C105 -84.0(9) . . . . ?
O101 Si7 O107 C109 -137.8(11) . . . . ?
O102 Si6 O103 C105 166.7(9) . . . . ?
O102 Si6 O104 C109 53.8(14) . . . . ?
O103 Si6 O102 C101 -48.9(15) . . . . ?
O103 Si6 O104 C109 -66.1(14) . . . . ?
O104 Si6 O102 C101 -170.5(13) . . . . ?
O104 Si6 O103 C105 -78.2(12) . . . . ?
O105 Si7 O101 U2 -124.9(16) . . . . ?
O105 Si7 O106 C105 42.0(10) . . . . ?
O105 Si7 O107 C109 94.7(14) . . . . ?
O106 Si7 O101 U2 -5(2) . . . . ?
O106 Si7 O105 C113 -170.1(12) . . . . ?
O106 Si7 O107 C109 -19.1(15) . . . . ?
O107 Si7 O101 U2 111.0(17) . . . . ?
O107 Si7 O105 C113 75.4(15) . . . . ?
O107 Si7 O106 C105 159.1(8) . . . . ?

loop_
_exptl_oxdiff_crystal_face_indexfrac_h
_exptl_oxdiff_crystal_face_indexfrac_k
_exptl_oxdiff_crystal_face_indexfrac_l
_exptl_oxdiff_crystal_face_x
_exptl_oxdiff_crystal_face_y
_exptl_oxdiff_crystal_face_z
-2.0000 -1.0000 -2.0000 -0.1022 0.0342 0.0492
2.0000 1.0000 2.0000 0.1022 -0.0342 -0.0492
-0.0000 2.0000 1.0000 -0.0218 0.0129 -0.0817
-1.0000 -0.0000 -2.0000 -0.0800 -0.0056 0.0125
0.0000 -1.0000 -0.0000 0.0203 0.0039 0.0375
-0.0000 1.0000 0.0000 -0.0203 -0.0039 -0.0375
-0.0000 0.0000 -1.0000 -0.0188 -0.0208 0.0067
0.0000 -0.0000 1.0000 0.0188 0.0208 -0.0067
-8.6891 -24.6146 -7.9074 -0.0182 0.2450 0.9693
0.0000 -1.0000 -1.0000 0.0015 -0.0168 0.0442
4.0000 1.0000 4.9999 0.2435 -0.0437 -0.0675
-5.0000 2.0000 -3.9999 -0.3280 0.0886 -0.0527
-0.0000 5.0000 2.0000 -0.0639 0.0218 -0.2010
0.0000 -5.0000 -2.0000 0.0639 -0.0218 0.2010
-2.0000 5.0000 -2.9999 -0.2427 -0.0102 -0.1694
-1.0000 4.0000 -4.9999 -0.2176 -0.0838 -0.1177
-2.0000 -0.0000 5.0000 0.0090 0.1758 -0.0350
5.0000 4.0000 -3.0000 0.0748 -0.2578 -0.1259
5.0000 1.0000 3.9999 0.2672 -0.1005 -0.0600

loop_
_smtbx_masks_void_nr
_smtbx_masks_void_average_x
_smtbx_masks_void_average_y
_smtbx_masks_void_average_z
_smtbx_masks_void_volume
_smtbx_masks_void_count_electrons
_smtbx_masks_void_content
1 -0.764 0.000 0.000 380.0 52.4 '1 C7H8'
2 -0.596 0.000 0.500 467.3 77.5 '1.5 C7H8'
